data_7223321
loop_
_publ_author_name
'Sinha, Soumalya'
'Mandal, Soumik'
'Gupta, Parna'

_publ_section_title
;
 Cyclometalated iridium(iii) complexes of (aryl)ethenyl functionalized
 2,2&#x2032;-bipyridine: synthesis, photophysical properties and
 trans--cis isomerization behavior
;
_journal_issue 120
_journal_name_full 'RSC Adv.'
_journal_page_first 99529
_journal_paper_doi 10.1039/C5RA16214A
_journal_volume 5
_journal_year 2015
_chemical_formula_moiety 'C44 H36 Ir N8, 4(C H Cl3), Cl'
_chemical_formula_sum 'C48 H40 Cl13 Ir N8'
_chemical_formula_weight 1381.95
_chemical_name_systematic
; 
 ? 
;
_space_group_IT_number 14
_symmetry_cell_setting monoclinic
_symmetry_space_group_name_Hall '-P 2ybc'
_symmetry_space_group_name_H-M 'P 1 21/c 1'
_atom_sites_solution_hydrogens geom
_atom_sites_solution_primary direct
_atom_sites_solution_secondary difmap
_audit_creation_method SHELXL-97
_audit_update_record
;
2014-04-26 deposited with the CCDC.
2015-11-05 downloaded from the CCDC.
;
_cell_angle_alpha 90.00
_cell_angle_beta 105.279(15)
_cell_angle_gamma 90.00
_cell_formula_units_Z 4
_cell_length_a 10.188(9)
_cell_length_b 31.26(3)
_cell_length_c 17.715(16)
_cell_measurement_reflns_used 786
_cell_measurement_temperature 100
_cell_measurement_theta_max 17.83
_cell_measurement_theta_min 2.17
_cell_volume 5442(9)
_computing_cell_refinement 'Bruker SAINT'
_computing_data_collection 'Bruker APEX2'
_computing_data_reduction 'Bruker SAINT'
_computing_molecular_graphics 'Bruker SHELXTL'
_computing_publication_material 'Bruker SHELXTL'
_computing_structure_refinement 'SHELXL-97 (Sheldrick, 2008)'
_computing_structure_solution 'SHELXS-97 (Sheldrick, 2008)'
_diffrn_ambient_temperature 100
_diffrn_measured_fraction_theta_full 0.974
_diffrn_measured_fraction_theta_max 0.974
_diffrn_measurement_device_type 'Bruker APEX-II CCD'
_diffrn_measurement_method '\f and \w scans'
_diffrn_radiation_monochromator graphite
_diffrn_radiation_source 'fine-focus sealed tube'
_diffrn_radiation_type MoK\a
_diffrn_radiation_wavelength 0.71073
_diffrn_reflns_av_R_equivalents 0.1357
_diffrn_reflns_av_sigmaI/netI 0.1185
_diffrn_reflns_limit_h_max 8
_diffrn_reflns_limit_h_min -7
_diffrn_reflns_limit_k_max 27
_diffrn_reflns_limit_k_min -27
_diffrn_reflns_limit_l_max 15
_diffrn_reflns_limit_l_min -15
_diffrn_reflns_number 12296
_diffrn_reflns_theta_full 18.11
_diffrn_reflns_theta_max 18.11
_diffrn_reflns_theta_min 1.36
_exptl_absorpt_coefficient_mu 3.135
_exptl_absorpt_correction_T_max 0.601
_exptl_absorpt_correction_T_min 0.357
_exptl_absorpt_correction_type multi-scan
_exptl_absorpt_process_details 'SADABS; BRUKER, 2008'
_exptl_crystal_colour orange
_exptl_crystal_density_diffrn 1.687
_exptl_crystal_density_method 'not measured'
_exptl_crystal_description block
_exptl_crystal_F_000 2728
_exptl_crystal_size_max 0.42
_exptl_crystal_size_mid 0.21
_exptl_crystal_size_min 0.12
_refine_diff_density_max 1.579
_refine_diff_density_min -1.099
_refine_diff_density_rms 0.157
_refine_ls_extinction_method none
_refine_ls_goodness_of_fit_ref 1.029
_refine_ls_hydrogen_treatment constr
_refine_ls_matrix_type full
_refine_ls_number_parameters 333
_refine_ls_number_reflns 3718
_refine_ls_number_restraints 0
_refine_ls_restrained_S_all 1.029
_refine_ls_R_factor_all 0.1167
_refine_ls_R_factor_gt 0.0678
_refine_ls_shift/su_max 0.020
_refine_ls_shift/su_mean 0.001
_refine_ls_structure_factor_coef Fsqd
_refine_ls_weighting_details 'calc w=1/[\s^2^(Fo^2^)+(0.0945P)^2^+42.8709P] where P=(Fo^2^+2Fc^2^)/3'
_refine_ls_weighting_scheme calc
_refine_ls_wR_factor_gt 0.1646
_refine_ls_wR_factor_ref 0.1988
_reflns_number_gt 2408
_reflns_number_total 3718
_reflns_threshold_expression >2sigma(I)
_cod_data_source_file c5ra16214a3.cif
_cod_data_source_block pgb
_cod_depositor_comments
;
The following automatic conversions were performed:

'_symmetry_cell_setting' value 'Monoclinic' changed to 'monoclinic'
according to
/usr/data/users/saulius/crontab/automatic-downloads/rss-feeds/RSC/lib/dictionaries/cif_core.dic
dictionary named 'cif_core.dic' version 2.4.2 from 2011-04-26.

'_exptl_absorpt_correction_type' value 'MULTI-SCAN' changed to
'multi-scan' according to
/usr/data/users/saulius/crontab/automatic-downloads/rss-feeds/RSC/lib/dictionaries/cif_core.dic
dictionary named 'cif_core.dic' version 2.4.2 from 2011-04-26.

'_refine_ls_hydrogen_treatment' value 'CONSTR' changed to 'constr'
according to
/usr/data/users/saulius/crontab/automatic-downloads/rss-feeds/RSC/lib/dictionaries/cif_core.dic
dictionary named 'cif_core.dic' version 2.4.2 from 2011-04-26.

Automatic conversion script
Id: cif_fix_values 4268 2015-11-12 08:31:59Z antanas 
;
_cod_original_cell_volume 5443(8)
_cod_original_sg_symbol_H-M P2(1)/c
_cod_database_code 7223321

loop_
_symmetry_equiv_pos_as_xyz
'x, y, z'
'-x, y+1/2, -z+1/2'
'-x, -y, -z'
'x, -y-1/2, z-1/2'

loop_
_atom_site_label
_atom_site_type_symbol
_atom_site_fract_x
_atom_site_fract_y
_atom_site_fract_z
_atom_site_U_iso_or_equiv
_atom_site_adp_type
_atom_site_occupancy
_atom_site_symmetry_multiplicity
_atom_site_calc_flag
_atom_site_refinement_flags
Ir1 Ir 0.26248(10) 0.62746(3) 0.48810(5) 0.0341(5) Uani 1 1 d .
N1 N 0.1258(18) 0.6275(6) 0.5460(10) 0.0373(18) Uani 1 1 d .
N2 N 0.4070(19) 0.6204(5) 0.4304(10) 0.0373(18) Uani 1 1 d .
N3 N 0.3747(19) 0.6811(5) 0.5458(10) 0.0373(18) Uani 1 1 d .
N4 N 0.1654(19) 0.6810(5) 0.4225(10) 0.0373(18) Uani 1 1 d .
N5 N 0.7723(19) 0.8617(5) 0.7220(10) 0.0373(18) Uani 1 1 d .
N6 N 0.6749(19) 0.9037(5) 0.6210(10) 0.0373(18) Uani 1 1 d .
N7 N -0.2497(19) 0.8601(5) 0.2649(10) 0.0373(18) Uani 1 1 d .
N8 N -0.1583(19) 0.8983(5) 0.3721(10) 0.0373(18) Uani 1 1 d .
C1 C 0.105(2) 0.6555(7) 0.6017(13) 0.043(2) Uani 1 1 d .
H1 H 0.1667 0.6780 0.6154 0.052 Uiso 1 1 calc R
C2 C 0.004(2) 0.6538(7) 0.6387(14) 0.043(2) Uani 1 1 d .
H2 H -0.0005 0.6742 0.6761 0.052 Uiso 1 1 calc R
C3 C -0.088(2) 0.6227(7) 0.6210(13) 0.043(2) Uani 1 1 d .
H3 H -0.1566 0.6209 0.6468 0.052 Uiso 1 1 calc R
C4 C -0.082(2) 0.5929(7) 0.5643(13) 0.043(2) Uani 1 1 d .
H4 H -0.1439 0.5704 0.5522 0.052 Uiso 1 1 calc R
C5 C 0.023(2) 0.5984(7) 0.5247(14) 0.043(2) Uani 1 1 d .
C6 C 0.036(2) 0.5688(7) 0.4605(14) 0.043(2) Uani 1 1 d .
C7 C -0.051(2) 0.5354(7) 0.4302(13) 0.043(2) Uani 1 1 d .
H7 H -0.1226 0.5287 0.4514 0.052 Uiso 1 1 calc R
C8 C -0.031(2) 0.5124(7) 0.3691(13) 0.043(2) Uani 1 1 d .
H8 H -0.0892 0.4901 0.3481 0.052 Uiso 1 1 calc R
C9 C 0.074(2) 0.5219(7) 0.3387(14) 0.043(2) Uani 1 1 d .
H9 H 0.0880 0.5055 0.2977 0.052 Uiso 1 1 calc R
C10 C 0.163(2) 0.5558(7) 0.3672(13) 0.043(2) Uani 1 1 d .
H10 H 0.2340 0.5618 0.3445 0.052 Uiso 1 1 calc R
C11 C 0.147(2) 0.5804(7) 0.4292(14) 0.043(2) Uani 1 1 d .
C12 C 0.422(2) 0.6420(7) 0.3681(14) 0.042(2) Uani 1 1 d .
H12 H 0.3624 0.6645 0.3507 0.050 Uiso 1 1 calc R
C13 C 0.515(2) 0.6346(7) 0.3280(14) 0.042(2) Uani 1 1 d .
H13 H 0.5158 0.6504 0.2836 0.050 Uiso 1 1 calc R
C14 C 0.610(2) 0.6023(7) 0.3558(13) 0.042(2) Uani 1 1 d .
H14 H 0.6783 0.5964 0.3314 0.050 Uiso 1 1 calc R
C15 C 0.600(2) 0.5796(7) 0.4194(13) 0.042(2) Uani 1 1 d .
H15 H 0.6608 0.5574 0.4372 0.050 Uiso 1 1 calc R
C16 C 0.502(3) 0.5882(7) 0.4586(14) 0.042(2) Uani 1 1 d .
C17 C 0.485(3) 0.5675(7) 0.5263(14) 0.042(2) Uani 1 1 d .
C18 C 0.568(2) 0.5349(7) 0.5667(13) 0.042(2) Uani 1 1 d .
H18 H 0.6428 0.5261 0.5496 0.050 Uiso 1 1 calc R
C19 C 0.543(2) 0.5158(7) 0.6311(13) 0.042(2) Uani 1 1 d .
H19 H 0.6002 0.4941 0.6564 0.050 Uiso 1 1 calc R
C20 C 0.434(2) 0.5282(7) 0.6593(14) 0.042(2) Uani 1 1 d .
H20 H 0.4203 0.5158 0.7043 0.050 Uiso 1 1 calc R
C21 C 0.346(3) 0.5599(7) 0.6186(13) 0.042(2) Uani 1 1 d .
H21 H 0.2712 0.5680 0.6359 0.050 Uiso 1 1 calc R
C22 C 0.369(3) 0.5790(7) 0.5538(14) 0.042(2) Uani 1 1 d .
C23 C 0.483(2) 0.6780(7) 0.6057(13) 0.034(2) Uani 1 1 d .
H23 H 0.5071 0.6511 0.6272 0.041 Uiso 1 1 calc R
C24 C 0.561(2) 0.7121(6) 0.6378(13) 0.034(2) Uani 1 1 d .
H24 H 0.6391 0.7079 0.6784 0.041 Uiso 1 1 calc R
C25 C 0.523(2) 0.7539(7) 0.6093(13) 0.034(2) Uani 1 1 d .
C26 C 0.405(2) 0.7560(7) 0.5472(12) 0.034(2) Uani 1 1 d .
H26 H 0.3731 0.7825 0.5261 0.041 Uiso 1 1 calc R
C27 C 0.336(2) 0.7203(7) 0.5177(13) 0.034(2) Uani 1 1 d .
C28 C 0.212(2) 0.7205(7) 0.4512(13) 0.034(2) Uani 1 1 d .
C29 C 0.142(2) 0.7567(7) 0.4175(12) 0.034(2) Uani 1 1 d .
H29 H 0.1723 0.7836 0.4364 0.041 Uiso 1 1 calc R
C30 C 0.027(2) 0.7531(7) 0.3569(13) 0.034(2) Uani 1 1 d .
C31 C -0.016(2) 0.7135(6) 0.3273(13) 0.034(2) Uani 1 1 d .
H31 H -0.0909 0.7106 0.2845 0.041 Uiso 1 1 calc R
C32 C 0.053(2) 0.6793(7) 0.3609(12) 0.034(2) Uani 1 1 d .
H32 H 0.0217 0.6525 0.3412 0.041 Uiso 1 1 calc R
C33 C 0.607(3) 0.7896(7) 0.6455(15) 0.053(3) Uani 1 1 d .
H33 H 0.6769 0.7843 0.6903 0.064 Uiso 1 1 calc R
C34 C 0.590(3) 0.8301(7) 0.6183(15) 0.053(3) Uani 1 1 d .
H34 H 0.5206 0.8358 0.5738 0.064 Uiso 1 1 calc R
C35 C 0.676(3) 0.8647(7) 0.6557(15) 0.053(3) Uani 1 1 d .
C36 C 0.832(3) 0.9009(7) 0.7324(15) 0.053(3) Uani 1 1 d .
H36 H 0.9024 0.9088 0.7752 0.064 Uiso 1 1 calc R
C37 C 0.775(3) 0.9263(8) 0.6723(14) 0.053(3) Uani 1 1 d .
H37 H 0.7984 0.9546 0.6663 0.064 Uiso 1 1 calc R
C38 C 0.594(3) 0.9167(7) 0.5468(14) 0.053(3) Uani 1 1 d .
H38A H 0.6441 0.9124 0.5084 0.079 Uiso 1 1 calc R
H38B H 0.5718 0.9464 0.5486 0.079 Uiso 1 1 calc R
H38C H 0.5122 0.9000 0.5331 0.079 Uiso 1 1 calc R
C39 C -0.060(2) 0.7906(7) 0.3265(13) 0.040(3) Uani 1 1 d .
H39 H -0.1236 0.7877 0.2783 0.048 Uiso 1 1 calc R
C40 C -0.054(2) 0.8279(7) 0.3627(13) 0.040(3) Uani 1 1 d .
H40 H 0.0135 0.8330 0.4084 0.048 Uiso 1 1 calc R
C41 C -0.155(2) 0.8607(7) 0.3309(14) 0.040(3) Uani 1 1 d .
C42 C -0.319(2) 0.8972(7) 0.2642(13) 0.040(3) Uani 1 1 d .
H42 H -0.3942 0.9055 0.2245 0.048 Uiso 1 1 calc R
C43 C -0.265(2) 0.9198(7) 0.3270(13) 0.040(3) Uani 1 1 d .
H43 H -0.2957 0.9463 0.3387 0.048 Uiso 1 1 calc R
C44 C -0.076(2) 0.9104(7) 0.4489(12) 0.040(3) Uani 1 1 d .
H44A H -0.0651 0.9409 0.4514 0.060 Uiso 1 1 calc R
H44B H 0.0120 0.8971 0.4583 0.060 Uiso 1 1 calc R
H44C H -0.1195 0.9012 0.4879 0.060 Uiso 1 1 calc R
C45 C 0.128(3) 0.6927(7) 0.1317(15) 0.053(3) Uani 1 1 d .
H45 H 0.1773 0.6850 0.0931 0.064 Uiso 1 1 calc R
C46 C 0.269(3) 0.5770(7) 0.8509(15) 0.053(3) Uani 1 1 d .
H46 H 0.2695 0.5887 0.9023 0.064 Uiso 1 1 calc R
C47 C 0.766(3) 0.0500(7) 0.3964(14) 0.053(3) Uani 1 1 d .
H47 H 0.7811 0.0792 0.4168 0.064 Uiso 1 1 calc R
C48 C 0.604(3) 0.7855(7) 0.3686(15) 0.053(3) Uani 1 1 d .
H48 H 0.6341 0.8005 0.3275 0.064 Uiso 1 1 calc R
Cl1 Cl 0.2571(6) 0.64006(16) 0.0030(3) 0.0365(16) Uani 1 1 d .
Cl2 Cl -0.0137(11) 0.7204(4) 0.0863(6) 0.145(4) Uani 1 1 d .
Cl3 Cl 0.0933(14) 0.6473(3) 0.1765(6) 0.148(5) Uani 1 1 d .
Cl4 Cl 0.2311(10) 0.7260(3) 0.2027(5) 0.106(3) Uani 1 1 d .
Cl5 Cl 0.1141(10) 0.5582(4) 0.8092(7) 0.163(6) Uani 1 1 d .
Cl6 Cl 0.3976(8) 0.5403(2) 0.8630(4) 0.077(2) Uani 1 1 d .
Cl7 Cl 0.3072(16) 0.6197(3) 0.7915(6) 0.175(6) Uani 1 1 d .
Cl8 Cl 0.7349(8) 0.0171(2) 0.4708(4) 0.073(2) Uani 1 1 d .
Cl9 Cl 0.9056(8) 0.0347(2) 0.3700(5) 0.074(2) Uani 1 1 d .
Cl10 Cl 0.6171(8) 0.0502(2) 0.3156(4) 0.075(2) Uani 1 1 d .
Cl11 Cl 0.6540(13) 0.8123(3) 0.4476(6) 0.140(4) Uani 1 1 d .
Cl12 Cl 0.4363(17) 0.7771(8) 0.3364(8) 0.314(13) Uani 1 1 d .
Cl13 Cl 0.659(2) 0.7364(4) 0.3724(16) 0.340(15) Uani 1 1 d .

loop_
_atom_site_aniso_label
_atom_site_aniso_U_11
_atom_site_aniso_U_22
_atom_site_aniso_U_33
_atom_site_aniso_U_23
_atom_site_aniso_U_13
_atom_site_aniso_U_12
Ir1 0.0407(7) 0.0141(6) 0.0411(7) -0.0047(6) -0.0004(5) 0.0040(6)
N1 0.046(5) 0.016(4) 0.036(4) -0.004(4) -0.015(4) 0.001(4)
N2 0.046(5) 0.016(4) 0.036(4) -0.004(4) -0.015(4) 0.001(4)
N3 0.046(5) 0.016(4) 0.036(4) -0.004(4) -0.015(4) 0.001(4)
N4 0.046(5) 0.016(4) 0.036(4) -0.004(4) -0.015(4) 0.001(4)
N5 0.046(5) 0.016(4) 0.036(4) -0.004(4) -0.015(4) 0.001(4)
N6 0.046(5) 0.016(4) 0.036(4) -0.004(4) -0.015(4) 0.001(4)
N7 0.046(5) 0.016(4) 0.036(4) -0.004(4) -0.015(4) 0.001(4)
N8 0.046(5) 0.016(4) 0.036(4) -0.004(4) -0.015(4) 0.001(4)
C1 0.043(6) 0.034(6) 0.048(6) 0.003(4) 0.006(5) 0.004(4)
C2 0.043(6) 0.034(6) 0.048(6) 0.003(4) 0.006(5) 0.004(4)
C3 0.043(6) 0.034(6) 0.048(6) 0.003(4) 0.006(5) 0.004(4)
C4 0.043(6) 0.034(6) 0.048(6) 0.003(4) 0.006(5) 0.004(4)
C5 0.043(6) 0.034(6) 0.048(6) 0.003(4) 0.006(5) 0.004(4)
C6 0.043(6) 0.034(6) 0.048(6) 0.003(4) 0.006(5) 0.004(4)
C7 0.043(6) 0.034(6) 0.048(6) 0.003(4) 0.006(5) 0.004(4)
C8 0.043(6) 0.034(6) 0.048(6) 0.003(4) 0.006(5) 0.004(4)
C9 0.043(6) 0.034(6) 0.048(6) 0.003(4) 0.006(5) 0.004(4)
C10 0.043(6) 0.034(6) 0.048(6) 0.003(4) 0.006(5) 0.004(4)
C11 0.043(6) 0.034(6) 0.048(6) 0.003(4) 0.006(5) 0.004(4)
C12 0.051(6) 0.022(5) 0.049(6) -0.004(4) 0.005(5) -0.002(4)
C13 0.051(6) 0.022(5) 0.049(6) -0.004(4) 0.005(5) -0.002(4)
C14 0.051(6) 0.022(5) 0.049(6) -0.004(4) 0.005(5) -0.002(4)
C15 0.051(6) 0.022(5) 0.049(6) -0.004(4) 0.005(5) -0.002(4)
C16 0.051(6) 0.022(5) 0.049(6) -0.004(4) 0.005(5) -0.002(4)
C17 0.051(6) 0.022(5) 0.049(6) -0.004(4) 0.005(5) -0.002(4)
C18 0.051(6) 0.022(5) 0.049(6) -0.004(4) 0.005(5) -0.002(4)
C19 0.051(6) 0.022(5) 0.049(6) -0.004(4) 0.005(5) -0.002(4)
C20 0.051(6) 0.022(5) 0.049(6) -0.004(4) 0.005(5) -0.002(4)
C21 0.051(6) 0.022(5) 0.049(6) -0.004(4) 0.005(5) -0.002(4)
C22 0.051(6) 0.022(5) 0.049(6) -0.004(4) 0.005(5) -0.002(4)
C23 0.040(6) 0.016(4) 0.036(5) -0.006(5) -0.009(4) -0.001(5)
C24 0.040(6) 0.016(4) 0.036(5) -0.006(5) -0.009(4) -0.001(5)
C25 0.040(6) 0.016(4) 0.036(5) -0.006(5) -0.009(4) -0.001(5)
C26 0.040(6) 0.016(4) 0.036(5) -0.006(5) -0.009(4) -0.001(5)
C27 0.040(6) 0.016(4) 0.036(5) -0.006(5) -0.009(4) -0.001(5)
C28 0.040(6) 0.016(4) 0.036(5) -0.006(5) -0.009(4) -0.001(5)
C29 0.040(6) 0.016(4) 0.036(5) -0.006(5) -0.009(4) -0.001(5)
C30 0.040(6) 0.016(4) 0.036(5) -0.006(5) -0.009(4) -0.001(5)
C31 0.040(6) 0.016(4) 0.036(5) -0.006(5) -0.009(4) -0.001(5)
C32 0.040(6) 0.016(4) 0.036(5) -0.006(5) -0.009(4) -0.001(5)
C33 0.063(7) 0.029(6) 0.064(7) -0.010(5) 0.011(6) -0.009(5)
C34 0.063(7) 0.029(6) 0.064(7) -0.010(5) 0.011(6) -0.009(5)
C35 0.063(7) 0.029(6) 0.064(7) -0.010(5) 0.011(6) -0.009(5)
C36 0.063(7) 0.029(6) 0.064(7) -0.010(5) 0.011(6) -0.009(5)
C37 0.063(7) 0.029(6) 0.064(7) -0.010(5) 0.011(6) -0.009(5)
C38 0.063(7) 0.029(6) 0.064(7) -0.010(5) 0.011(6) -0.009(5)
C39 0.030(7) 0.032(7) 0.045(7) -0.009(5) -0.013(6) 0.008(6)
C40 0.030(7) 0.032(7) 0.045(7) -0.009(5) -0.013(6) 0.008(6)
C41 0.030(7) 0.032(7) 0.045(7) -0.009(5) -0.013(6) 0.008(6)
C42 0.030(7) 0.032(7) 0.045(7) -0.009(5) -0.013(6) 0.008(6)
C43 0.030(7) 0.032(7) 0.045(7) -0.009(5) -0.013(6) 0.008(6)
C44 0.030(7) 0.032(7) 0.045(7) -0.009(5) -0.013(6) 0.008(6)
C45 0.063(7) 0.029(6) 0.064(7) -0.010(5) 0.011(6) -0.009(5)
C46 0.063(7) 0.029(6) 0.064(7) -0.010(5) 0.011(6) -0.009(5)
C47 0.063(7) 0.029(6) 0.064(7) -0.010(5) 0.011(6) -0.009(5)
C48 0.063(7) 0.029(6) 0.064(7) -0.010(5) 0.011(6) -0.009(5)
Cl1 0.042(4) 0.015(3) 0.046(4) 0.001(3) 0.000(3) -0.001(3)
Cl2 0.131(9) 0.183(11) 0.113(8) 0.000(8) 0.019(8) 0.055(9)
Cl3 0.302(16) 0.057(6) 0.143(9) -0.019(6) 0.164(11) -0.038(7)
Cl4 0.131(8) 0.108(7) 0.086(6) -0.014(6) 0.040(6) -0.043(6)
Cl5 0.085(8) 0.200(12) 0.170(10) -0.131(10) -0.029(8) 0.034(8)
Cl6 0.082(6) 0.082(6) 0.062(5) -0.012(4) 0.009(5) 0.005(5)
Cl7 0.314(18) 0.113(9) 0.119(8) 0.025(7) 0.094(11) 0.089(10)
Cl8 0.110(7) 0.037(4) 0.081(6) 0.003(4) 0.043(6) 0.005(4)
Cl9 0.070(6) 0.068(5) 0.089(6) -0.026(5) 0.028(5) -0.009(5)
Cl10 0.073(6) 0.071(5) 0.066(5) -0.015(4) -0.007(5) -0.001(5)
Cl11 0.209(12) 0.136(9) 0.099(7) -0.046(7) 0.083(9) -0.065(9)
Cl12 0.218(17) 0.56(3) 0.147(12) 0.011(17) 0.022(12) -0.26(2)
Cl13 0.38(3) 0.073(9) 0.71(4) -0.070(16) 0.39(3) -0.073(12)

loop_
_atom_type_symbol
_atom_type_description
_atom_type_scat_dispersion_real
_atom_type_scat_dispersion_imag
_atom_type_scat_source
C C 0.0033 0.0016 'International Tables Vol C Tables 4.2.6.8 and 6.1.1.4'
H H 0.0000 0.0000 'International Tables Vol C Tables 4.2.6.8 and 6.1.1.4'
N N 0.0061 0.0033 'International Tables Vol C Tables 4.2.6.8 and 6.1.1.4'
Cl Cl 0.1484 0.1585 'International Tables Vol C Tables 4.2.6.8 and 6.1.1.4'
Ir Ir -1.4442 7.9887 'International Tables Vol C Tables 4.2.6.8 and 6.1.1.4'

loop_
_geom_angle_atom_site_label_1
_geom_angle_atom_site_label_2
_geom_angle_atom_site_label_3
_geom_angle
N1 Ir1 C11 82.5(9)
N1 Ir1 N2 173.6(7)
C11 Ir1 N2 93.7(8)
N1 Ir1 C22 92.7(8)
C11 Ir1 C22 84.5(9)
N2 Ir1 C22 81.8(8)
N1 Ir1 N4 89.6(7)
C11 Ir1 N4 99.7(8)
N2 Ir1 N4 96.1(7)
C22 Ir1 N4 175.4(8)
N1 Ir1 N3 96.6(7)
C11 Ir1 N3 175.5(8)
N2 Ir1 N3 87.6(7)
C22 Ir1 N3 99.9(8)
N4 Ir1 N3 75.9(7)
C5 N1 C1 112(2)
C5 N1 Ir1 117.4(15)
C1 N1 Ir1 130.3(17)
C12 N2 C16 116(2)
C12 N2 Ir1 128.5(17)
C16 N2 Ir1 115.4(15)
C23 N3 C27 118(2)
C23 N3 Ir1 124.0(15)
C27 N3 Ir1 118.2(15)
C32 N4 C28 118.1(19)
C32 N4 Ir1 125.4(15)
C28 N4 Ir1 116.1(14)
C35 N5 C36 105(2)
C35 N6 C37 104(2)
C35 N6 C38 128(2)
C37 N6 C38 128(2)
C41 N7 C42 104.8(19)
C43 N8 C41 103.7(18)
C43 N8 C44 127.2(18)
C41 N8 C44 128.8(19)
C2 C1 N1 127(2)
C2 C1 H1 116.6
N1 C1 H1 116.6
C3 C2 C1 120(2)
C3 C2 H2 120.2
C1 C2 H2 120.2
C2 C3 C4 120(2)
C2 C3 H3 120.0
C4 C3 H3 120.0
C3 C4 C5 117(2)
C3 C4 H4 121.4
C5 C4 H4 121.4
N1 C5 C4 124(2)
N1 C5 C6 114(2)
C4 C5 C6 122(2)
C7 C6 C11 122(2)
C7 C6 C5 125(2)
C11 C6 C5 112(2)
C8 C7 C6 119(2)
C8 C7 H7 120.3
C6 C7 H7 120.3
C9 C8 C7 120(3)
C9 C8 H8 119.9
C7 C8 H8 119.9
C8 C9 C10 122(2)
C8 C9 H9 119.0
C10 C9 H9 119.0
C11 C10 C9 120(2)
C11 C10 H10 120.0
C9 C10 H10 120.0
C10 C11 C6 116(2)
C10 C11 Ir1 129.9(19)
C6 C11 Ir1 113.6(17)
N2 C12 C13 127(2)
N2 C12 H12 116.5
C13 C12 H12 116.5
C12 C13 C14 117(2)
C12 C13 H13 121.5
C14 C13 H13 121.5
C15 C14 C13 118(2)
C15 C14 H14 120.8
C13 C14 H14 120.8
C14 C15 C16 123(2)
C14 C15 H15 118.7
C16 C15 H15 118.7
C15 C16 N2 119(2)
C15 C16 C17 127(2)
N2 C16 C17 114(2)
C18 C17 C16 125(2)
C18 C17 C22 117(2)
C16 C17 C22 118(2)
C19 C18 C17 121(2)
C19 C18 H18 119.4
C17 C18 H18 119.4
C18 C19 C20 121(2)
C18 C19 H19 119.3
C20 C19 H19 119.3
C19 C20 C21 119(2)
C19 C20 H20 120.7
C21 C20 H20 120.7
C22 C21 C20 121(2)
C22 C21 H21 119.6
C20 C21 H21 119.6
C21 C22 C17 121(2)
C21 C22 Ir1 128.3(19)
C17 C22 Ir1 110.8(17)
N3 C23 C24 124(2)
N3 C23 H23 118.2
C24 C23 H23 118.2
C23 C24 C25 120(2)
C23 C24 H24 120.1
C25 C24 H24 120.1
C26 C25 C24 115(2)
C26 C25 C33 127(2)
C24 C25 C33 119(2)
C27 C26 C25 121(2)
C27 C26 H26 119.5
C25 C26 H26 119.5
N3 C27 C26 123(2)
N3 C27 C28 114(2)
C26 C27 C28 123(2)
N4 C28 C29 119(2)
N4 C28 C27 115.5(19)
C29 C28 C27 126(2)
C30 C29 C28 121(2)
C30 C29 H29 119.7
C28 C29 H29 119.7
C29 C30 C31 120(2)
C29 C30 C39 122(2)
C31 C30 C39 118(2)
C32 C31 C30 119(2)
C32 C31 H31 120.7
C30 C31 H31 120.7
C31 C32 N4 124(2)
C31 C32 H32 118.0
N4 C32 H32 118.0
C34 C33 C25 124(2)
C34 C33 H33 118.0
C25 C33 H33 118.0
C33 C34 C35 122(3)
C33 C34 H34 118.8
C35 C34 H34 118.8
N5 C35 N6 112(2)
N5 C35 C34 125(2)
N6 C35 C34 122(2)
C37 C36 N5 110(2)
C37 C36 H36 125.0
N5 C36 H36 125.0
C36 C37 N6 108(2)
C36 C37 H37 125.8
N6 C37 H37 125.8
N6 C38 H38A 109.5
N6 C38 H38B 109.5
H38A C38 H38B 109.5
N6 C38 H38C 109.5
H38A C38 H38C 109.5
H38B C38 H38C 109.5
C40 C39 C30 125(2)
C40 C39 H39 117.5
C30 C39 H39 117.5
C39 C40 C41 120(2)
C39 C40 H40 120.1
C41 C40 H40 120.1
N7 C41 N8 112(2)
N7 C41 C40 128(2)
N8 C41 C40 120(2)
C43 C42 N7 111(2)
C43 C42 H42 124.7
N7 C42 H42 124.7
C42 C43 N8 109(2)
C42 C43 H43 125.4
N8 C43 H43 125.4
N8 C44 H44A 109.5
N8 C44 H44B 109.5
H44A C44 H44B 109.5
N8 C44 H44C 109.5
H44A C44 H44C 109.5
H44B C44 H44C 109.5
Cl2 C45 Cl3 113.1(16)
Cl2 C45 Cl4 108.2(13)
Cl3 C45 Cl4 108.6(14)
Cl2 C45 H45 109.0
Cl3 C45 H45 109.0
Cl4 C45 H45 109.0
Cl5 C46 Cl6 115.1(14)
Cl5 C46 Cl7 109.1(16)
Cl6 C46 Cl7 107.1(14)
Cl5 C46 H46 108.5
Cl6 C46 H46 108.5
Cl7 C46 H46 108.5
Cl9 C47 Cl8 112.0(14)
Cl9 C47 Cl10 112.4(13)
Cl8 C47 Cl10 108.5(13)
Cl9 C47 H47 107.9
Cl8 C47 H47 107.9
Cl10 C47 H47 107.9
Cl11 C48 Cl13 115.6(19)
Cl11 C48 Cl12 116.3(17)
Cl13 C48 Cl12 99.9(17)
Cl11 C48 H48 108.2
Cl13 C48 H48 108.2
Cl12 C48 H48 108.2

loop_
_geom_bond_atom_site_label_1
_geom_bond_atom_site_label_2
_geom_bond_distance
Ir1 N1 1.936(18)
Ir1 C11 2.00(2)
Ir1 N2 2.014(19)
Ir1 C22 2.04(2)
Ir1 N4 2.127(17)
Ir1 N3 2.132(18)
N1 C5 1.37(3)
N1 C1 1.38(3)
N2 C12 1.34(2)
N2 C16 1.39(3)
N3 C23 1.32(2)
N3 C27 1.34(2)
N4 C32 1.36(2)
N4 C28 1.37(2)
N5 C35 1.32(3)
N5 C36 1.36(3)
N6 C35 1.36(3)
N6 C37 1.37(3)
N6 C38 1.41(3)
N7 C41 1.30(3)
N7 C42 1.36(2)
N8 C43 1.35(2)
N8 C41 1.39(3)
N8 C44 1.45(2)
C1 C2 1.36(3)
C1 H1 0.9300
C2 C3 1.33(3)
C2 H2 0.9300
C3 C4 1.38(3)
C3 H3 0.9300
C4 C5 1.44(3)
C4 H4 0.9300
C5 C6 1.50(3)
C6 C7 1.39(3)
C6 C11 1.42(3)
C7 C8 1.36(3)
C7 H7 0.9300
C8 C9 1.35(3)
C8 H8 0.9300
C9 C10 1.40(3)
C9 H9 0.9300
C10 C11 1.39(3)
C10 H10 0.9300
C12 C13 1.34(3)
C12 H12 0.9300
C13 C14 1.40(3)
C13 H13 0.9300
C14 C15 1.36(3)
C14 H14 0.9300
C15 C16 1.38(3)
C15 H15 0.9300
C16 C17 1.42(3)
C17 C18 1.40(3)
C17 C22 1.43(3)
C18 C19 1.37(3)
C18 H18 0.9300
C19 C20 1.38(3)
C19 H19 0.9300
C20 C21 1.40(3)
C20 H20 0.9300
C21 C22 1.37(3)
C21 H21 0.9300
C23 C24 1.36(3)
C23 H23 0.9300
C24 C25 1.42(3)
C24 H24 0.9300
C25 C26 1.40(3)
C25 C33 1.45(3)
C26 C27 1.35(3)
C26 H26 0.9300
C27 C28 1.48(3)
C28 C29 1.39(3)
C29 C30 1.36(3)
C29 H29 0.9300
C30 C31 1.37(3)
C30 C39 1.49(3)
C31 C32 1.33(3)
C31 H31 0.9300
C32 H32 0.9300
C33 C34 1.35(3)
C33 H33 0.9300
C34 C35 1.44(3)
C34 H34 0.9300
C36 C37 1.33(3)
C36 H36 0.9300
C37 H37 0.9300
C38 H38A 0.9600
C38 H38B 0.9600
C38 H38C 0.9600
C39 C40 1.32(3)
C39 H39 0.9300
C40 C41 1.45(3)
C40 H40 0.9300
C42 C43 1.31(3)
C42 H42 0.9300
C43 H43 0.9300
C44 H44A 0.9600
C44 H44B 0.9600
C44 H44C 0.9600
C45 Cl2 1.69(3)
C45 Cl3 1.71(2)
C45 Cl4 1.75(2)
C45 H45 0.9800
C46 Cl5 1.66(3)
C46 Cl6 1.71(2)
C46 Cl7 1.80(2)
C46 H46 0.9800
C47 Cl9 1.68(2)
C47 Cl8 1.77(2)
C47 Cl10 1.79(3)
C47 H47 0.9800
C48 Cl11 1.59(2)
C48 Cl13 1.63(3)
C48 Cl12 1.67(3)
C48 H48 0.9800
